data_1538550
loop_
_publ_author_name
'Sandor, E.'
'Ogunade, S.O.'

_publ_section_title
;
 Structure and phase transition in solid hydrogen and deuterium sulphides
;
_journal_name_full 'Nature (London)'
_journal_page_first 905
_journal_page_last 907
_journal_volume 224
_journal_year 1969
_chemical_formula_sum 'D2 S'
_space_group_IT_number 77
_symmetry_space_group_name_Hall 'P 4c'
_symmetry_space_group_name_H-M 'P 42'
_cell_angle_alpha 90
_cell_angle_beta 90
_cell_angle_gamma 90
_cell_formula_units_Z 16
_cell_length_a 13.47
_cell_length_b 13.47
_cell_length_c 4.101
_cell_volume 744.089
_citation_journal_id_ASTM NATUAS
_cod_data_source_file Sandor_NATUAS_1969_1628.cif
_cod_data_source_block D2S1
_cod_original_cell_volume 744.0891
_cod_original_formula_sum 'D2 S1'
_cod_database_code 1538550

loop_
_symmetry_equiv_pos_as_xyz
x,y,z
-y,x,z+1/2
-x,-y,z
y,-x,z+1/2

loop_
_atom_site_label
_atom_site_type_symbol
_atom_site_fract_x
_atom_site_fract_y
_atom_site_fract_z
_atom_site_occupancy
_atom_site_U_iso_or_equiv
S3 S-2 0.11 0.64 0 1 0.0
D7 D+1 0.693 0.641 -0.163 1 0.0
D1 D+1 0.193 0.141 0.163 1 0.0
D2 D+1 0.091 0.059 -0.163 1 0.0
S4 S-2 0.61 0.64 0 1 0.0
D4 D+1 0.591 0.059 -0.163 1 0.0
S2 S-2 0.61 0.14 0 1 0.0
D3 D+1 0.693 0.141 0.163 1 0.0
D8 D+1 0.591 0.559 0.163 1 0.0
D6 D+1 0.091 0.559 -0.163 1 0.0
S1 S-2 0.11 0.14 0 1 0.0
D5 D+1 0.193 0.641 0.163 1 0.0
